data_4111252
loop_
_publ_author_name
'Samuel W. Thomas'
'Koushik Venkatesan'
'Peter M\"uller'
'Timothy M. Swager'

_publ_section_title
;
 Dark-Field Oxidative Addition-Based Chemosensing: New Bis-cyclometalated
 Pt(II) Complexes and Phosphorescent Detection of Cyanogen Halides
;
_journal_name_full 'Journal of the American Chemical Society'
_journal_page_first 16641
_journal_page_last 16648
_journal_paper_doi 10.1021/ja065645z
_journal_volume 128
_journal_year 2006
_chemical_formula_sum 'C20 H16 N2 Pt S2'
_chemical_formula_weight 543.56
_chemical_name_systematic
;
 ?
;
_space_group_IT_number 4
_symmetry_cell_setting monoclinic
_symmetry_space_group_name_Hall 'P 2yb'
_symmetry_space_group_name_H-M 'P 1 21 1'
_atom_sites_solution_hydrogens geom
_atom_sites_solution_primary direct
_atom_sites_solution_secondary difmap
_audit_creation_method SHELXL-97
_cell_angle_alpha 90.00
_cell_angle_beta 104.852(2)
_cell_angle_gamma 90.00
_cell_formula_units_Z 8
_cell_length_a 16.0087(10)
_cell_length_b 9.0397(5)
_cell_length_c 24.8119(15)
_cell_measurement_reflns_used 8018
_cell_measurement_temperature 100(2)
_cell_measurement_theta_max 30.64
_cell_measurement_theta_min 2.40
_cell_volume 3470.7(4)
_computing_cell_refinement 'SAINT 5 (Bruker-AXS, 2003)'
_computing_data_collection 'SMART 5 (Bruker-AXS, 2003)'
_computing_data_reduction 'SAINT 5 (Bruker-AXS, 2003)'
_computing_molecular_graphics 'Bruker SHELXTL'
_computing_publication_material 'Bruker SHELXTL'
_computing_structure_refinement 'SHELXL-97 (Sheldrick, 1997)'
_computing_structure_solution 'SHELXS-97 (Sheldrick, 1990)'
_diffrn_ambient_temperature 100(2)
_diffrn_measured_fraction_theta_full 1.000
_diffrn_measured_fraction_theta_max 1.000
_diffrn_measurement_device_type 'Bruker Smart APEX CCD'
_diffrn_measurement_method 'omega and phi scans'
_diffrn_radiation_monochromator graphite
_diffrn_radiation_source 'fine-focus sealed tube'
_diffrn_radiation_type MoK\a
_diffrn_radiation_wavelength 0.71073
_diffrn_reflns_av_R_equivalents 0.0294
_diffrn_reflns_av_sigmaI/netI 0.0276
_diffrn_reflns_limit_h_max 22
_diffrn_reflns_limit_h_min -21
_diffrn_reflns_limit_k_max 12
_diffrn_reflns_limit_k_min -12
_diffrn_reflns_limit_l_max 34
_diffrn_reflns_limit_l_min -34
_diffrn_reflns_number 67464
_diffrn_reflns_theta_full 29.57
_diffrn_reflns_theta_max 29.57
_diffrn_reflns_theta_min 0.85
_exptl_absorpt_coefficient_mu 8.331
_exptl_absorpt_correction_T_max 0.4896
_exptl_absorpt_correction_T_min 0.2866
_exptl_absorpt_correction_type multi-scan
_exptl_absorpt_process_details sadabs
_exptl_crystal_colour red
_exptl_crystal_density_diffrn 2.081
_exptl_crystal_description plate
_exptl_crystal_F_000 2080
_exptl_crystal_size_max 0.20
_exptl_crystal_size_mid 0.20
_exptl_crystal_size_min 0.10
_refine_diff_density_max 1.833
_refine_diff_density_min -1.140
_refine_diff_density_rms 0.118
_refine_ls_abs_structure_details 'Flack H D (1983), Acta Cryst. A39, 876-881'
_refine_ls_abs_structure_Flack 0.501(3)
_refine_ls_extinction_method none
_refine_ls_goodness_of_fit_ref 1.024
_refine_ls_hydrogen_treatment constr
_refine_ls_matrix_type full
_refine_ls_number_parameters 910
_refine_ls_number_reflns 19402
_refine_ls_number_restraints 1
_refine_ls_restrained_S_all 1.024
_refine_ls_R_factor_all 0.0208
_refine_ls_R_factor_gt 0.0198
_refine_ls_shift/su_max 0.002
_refine_ls_shift/su_mean 0.000
_refine_ls_structure_factor_coef Fsqd
_refine_ls_weighting_details 'calc w=1/[\s^2^(Fo^2^)+(0.0243P)^2^+1.5539P] where P=(Fo^2^+2Fc^2^)/3'
_refine_ls_weighting_scheme calc
_refine_ls_wR_factor_gt 0.0464
_refine_ls_wR_factor_ref 0.0468
_reflns_number_gt 18878
_reflns_number_total 19402
_reflns_threshold_expression >2sigma(I)
_cod_data_source_file ja065645zsi20060804_011653_2.cif
_cod_data_source_block 3f
_cod_database_code 4111252

loop_
_symmetry_equiv_pos_as_xyz
'x, y, z'
'-x, y+1/2, -z'

loop_
_atom_site_label
_atom_site_type_symbol
_atom_site_fract_x
_atom_site_fract_y
_atom_site_fract_z
_atom_site_U_iso_or_equiv
_atom_site_adp_type
_atom_site_occupancy
_atom_site_symmetry_multiplicity
_atom_site_calc_flag
_atom_site_refinement_flags
Pt1 Pt 0.514813(8) 0.184600(12) 0.394894(5) 0.01253(3) Uani 1 1 d .
S1 S 0.29590(6) 0.05251(11) 0.46305(4) 0.02111(18) Uani 1 1 d .
S2 S 0.76325(6) -0.03079(11) 0.39275(4) 0.02185(19) Uani 1 1 d .
N1 N 0.4236(2) 0.3550(4) 0.39833(12) 0.0150(6) Uani 1 1 d .
N2 N 0.5731(2) 0.2516(3) 0.32840(12) 0.0169(6) Uani 1 1 d .
C1 C 0.3699(2) -0.0877(5) 0.47976(16) 0.0231(8) Uani 1 1 d .
H1 H 0.3603 -0.1764 0.4978 0.028 Uiso 1 1 calc R
C2 C 0.4443(2) -0.0585(4) 0.46442(14) 0.0185(7) Uani 1 1 d .
H2 H 0.4914 -0.1257 0.4702 0.022 Uiso 1 1 calc R
C3 C 0.4444(2) 0.0835(5) 0.43875(15) 0.0157(7) Uani 1 1 d .
C4 C 0.3669(2) 0.1535(5) 0.43477(15) 0.0184(8) Uani 1 1 d .
C5 C 0.3525(2) 0.3030(5) 0.41354(13) 0.0173(7) Uani 1 1 d .
C6 C 0.2805(2) 0.3899(5) 0.41146(14) 0.0216(8) Uani 1 1 d .
H6 H 0.2304 0.3498 0.4197 0.026 Uiso 1 1 calc R
C7 C 0.2842(3) 0.5369(5) 0.39700(16) 0.0270(9) Uani 1 1 d .
H7 H 0.2348 0.5984 0.3927 0.032 Uiso 1 1 calc R
C8 C 0.3595(3) 0.5936(5) 0.38892(16) 0.0252(9) Uani 1 1 d .
H8 H 0.3633 0.6963 0.3818 0.030 Uiso 1 1 calc R
C9 C 0.4295(3) 0.5038(5) 0.39096(15) 0.0196(8) Uani 1 1 d .
C10 C 0.5144(3) 0.5652(5) 0.38785(18) 0.0259(9) Uani 1 1 d .
H10A H 0.5453 0.6033 0.4245 0.039 Uiso 1 1 calc R
H10B H 0.5051 0.6456 0.3605 0.039 Uiso 1 1 calc R
H10C H 0.5488 0.4870 0.3765 0.039 Uiso 1 1 calc R
C11 C 0.7255(2) -0.1216(4) 0.44216(16) 0.0240(8) Uani 1 1 d .
H11 H 0.7562 -0.1988 0.4649 0.029 Uiso 1 1 calc R
C12 C 0.6472(2) -0.0716(4) 0.44541(15) 0.0190(7) Uani 1 1 d .
H12 H 0.6175 -0.1109 0.4708 0.023 Uiso 1 1 calc R
C13 C 0.6130(2) 0.0456(4) 0.40729(13) 0.0146(7) Uani 1 1 d .
C14 C 0.6719(2) 0.0798(4) 0.37695(14) 0.0156(7) Uani 1 1 d .
C15 C 0.6525(2) 0.1892(4) 0.33368(14) 0.0171(7) Uani 1 1 d .
C16 C 0.7035(3) 0.2244(5) 0.29788(15) 0.0232(8) Uani 1 1 d .
H16 H 0.7595 0.1829 0.3032 0.028 Uiso 1 1 calc R
C17 C 0.6712(3) 0.3205(5) 0.25450(16) 0.0285(9) Uani 1 1 d .
H17 H 0.7063 0.3516 0.2310 0.034 Uiso 1 1 calc R
C18 C 0.5877(3) 0.3710(5) 0.24550(16) 0.0278(9) Uani 1 1 d .
H18 H 0.5637 0.4316 0.2141 0.033 Uiso 1 1 calc R
C19 C 0.5385(3) 0.3339(4) 0.28213(15) 0.0210(8) Uani 1 1 d .
C20 C 0.4454(3) 0.3752(5) 0.26935(17) 0.0305(10) Uani 1 1 d .
H20A H 0.4155 0.3098 0.2898 0.046 Uiso 1 1 calc R
H20B H 0.4194 0.3651 0.2292 0.046 Uiso 1 1 calc R
H20C H 0.4400 0.4780 0.2806 0.046 Uiso 1 1 calc R
Pt2 Pt 0.013269(8) -0.202477(13) 0.132539(5) 0.01287(3) Uani 1 1 d .
S3 S 0.26303(6) -0.03177(10) 0.11125(4) 0.01784(17) Uani 1 1 d .
S4 S -0.18517(6) -0.04123(12) 0.21367(4) 0.0241(2) Uani 1 1 d .
N3 N 0.05303(18) -0.2815(4) 0.06112(12) 0.0139(6) Uani 1 1 d .
N4 N -0.0814(2) -0.3629(4) 0.14087(13) 0.0160(7) Uani 1 1 d .
C21 C 0.2362(2) 0.0806(4) 0.15979(15) 0.0205(8) Uani 1 1 d .
H21 H 0.2716 0.1594 0.1781 0.025 Uiso 1 1 calc R
C22 C 0.1588(2) 0.0447(4) 0.16911(14) 0.0175(7) Uani 1 1 d .
H22 H 0.1349 0.0964 0.1950 0.021 Uiso 1 1 calc R
C23 C 0.1161(2) -0.0772(4) 0.13687(13) 0.0144(7) Uani 1 1 d .
C24 C 0.1681(2) -0.1289(4) 0.10359(15) 0.0159(7) Uani 1 1 d .
C25 C 0.1353(2) -0.2395(4) 0.06155(15) 0.0167(7) Uani 1 1 d .
C26 C 0.1759(2) -0.2899(5) 0.02160(15) 0.0189(7) Uani 1 1 d .
H26 H 0.2339 -0.2629 0.0234 0.023 Uiso 1 1 calc R
C27 C 0.1295(3) -0.3804(4) -0.02091(15) 0.0206(7) Uani 1 1 d .
H27 H 0.1568 -0.4227 -0.0470 0.025 Uiso 1 1 calc R
C28 C 0.0436(2) -0.4082(4) -0.02474(15) 0.0206(7) Uani 1 1 d .
H28 H 0.0101 -0.4625 -0.0555 0.025 Uiso 1 1 calc R
C29 C 0.0054(2) -0.3569(4) 0.01637(15) 0.0173(7) Uani 1 1 d .
C30 C -0.0891(2) -0.3725(5) 0.00974(16) 0.0240(8) Uani 1 1 d .
H30A H -0.1017 -0.4724 0.0208 0.036 Uiso 1 1 calc R
H30B H -0.1198 -0.3556 -0.0293 0.036 Uiso 1 1 calc R
H30C H -0.1081 -0.2998 0.0334 0.036 Uiso 1 1 calc R
C31 C -0.1042(3) 0.0886(5) 0.22874(16) 0.0240(8) Uani 1 1 d .
H31 H -0.1076 0.1787 0.2478 0.029 Uiso 1 1 calc R
C32 C -0.0342(2) 0.0471(4) 0.21014(15) 0.0195(8) Uani 1 1 d .
H32 H 0.0162 0.1064 0.2151 0.023 Uiso 1 1 calc R
C33 C -0.0432(2) -0.0919(5) 0.18280(14) 0.0163(7) Uani 1 1 d .
C34 C -0.1238(2) -0.1532(4) 0.18168(14) 0.0181(8) Uani 1 1 d .
C35 C -0.1463(2) -0.2998(5) 0.16034(13) 0.0182(7) Uani 1 1 d .
C36 C -0.2203(3) -0.3773(5) 0.16060(15) 0.0237(8) Uani 1 1 d .
H36 H -0.2666 -0.3300 0.1712 0.028 Uiso 1 1 calc R
C37 C -0.2264(3) -0.5247(5) 0.14521(16) 0.0283(9) Uani 1 1 d .
H37 H -0.2783 -0.5783 0.1427 0.034 Uiso 1 1 calc R
C38 C -0.1551(3) -0.5933(5) 0.13351(15) 0.0255(9) Uani 1 1 d .
H38 H -0.1556 -0.6967 0.1267 0.031 Uiso 1 1 calc R
C39 C -0.0826(3) -0.5083(5) 0.13187(16) 0.0221(8) Uani 1 1 d .
C40 C -0.0040(3) -0.5812(5) 0.12200(18) 0.0270(9) Uani 1 1 d .
H40A H 0.0416 -0.5074 0.1246 0.040 Uiso 1 1 calc R
H40B H -0.0183 -0.6259 0.0848 0.040 Uiso 1 1 calc R
H40C H 0.0161 -0.6582 0.1501 0.040 Uiso 1 1 calc R
Pt3 Pt -0.005033(8) 0.314911(13) 0.357878(5) 0.01199(3) Uani 1 1 d .
S5 S 0.19160(6) 0.37520(11) 0.26206(4) 0.01886(18) Uani 1 1 d .
S6 S -0.24060(6) 0.56119(11) 0.36664(4) 0.0243(2) Uani 1 1 d .
N5 N 0.0696(2) 0.1206(4) 0.34921(12) 0.0137(6) Uani 1 1 d .
N6 N -0.05574(19) 0.2672(3) 0.42889(12) 0.0139(6) Uani 1 1 d .
C41 C 0.1281(3) 0.5308(4) 0.24990(15) 0.0208(7) Uani 1 1 d .
H41 H 0.1386 0.6124 0.2284 0.025 Uiso 1 1 calc R
C42 C 0.0613(2) 0.5244(4) 0.27438(14) 0.0173(7) Uani 1 1 d .
H42 H 0.0203 0.6018 0.2718 0.021 Uiso 1 1 calc R
C43 C 0.0584(2) 0.3894(4) 0.30450(14) 0.0162(7) Uani 1 1 d .
C44 C 0.1269(2) 0.3006(5) 0.30090(13) 0.0152(7) Uani 1 1 d .
C45 C 0.1330(2) 0.1520(4) 0.32281(14) 0.0157(7) Uani 1 1 d .
C46 C 0.1899(2) 0.0440(4) 0.31415(15) 0.0183(7) Uani 1 1 d .
H46 H 0.2368 0.0695 0.2990 0.022 Uiso 1 1 calc R
C47 C 0.1774(2) -0.1013(4) 0.32795(15) 0.0206(8) Uani 1 1 d .
H47 H 0.2160 -0.1771 0.3231 0.025 Uiso 1 1 calc R
C48 C 0.1075(2) -0.1335(4) 0.34898(14) 0.0176(7) Uani 1 1 d .
H48 H 0.0961 -0.2330 0.3572 0.021 Uiso 1 1 calc R
C49 C 0.0538(2) -0.0203(5) 0.35814(15) 0.0166(7) Uani 1 1 d .
C50 C -0.0286(2) -0.0598(5) 0.37386(15) 0.0211(8) Uani 1 1 d .
H50A H -0.0586 0.0309 0.3797 0.032 Uiso 1 1 calc R
H50B H -0.0146 -0.1183 0.4083 0.032 Uiso 1 1 calc R
H50C H -0.0660 -0.1178 0.3438 0.032 Uiso 1 1 calc R
C51 C -0.2039(3) 0.6435(4) 0.31494(16) 0.0246(8) Uani 1 1 d .
H51 H -0.2335 0.7218 0.2924 0.030 Uiso 1 1 calc R
C52 C -0.1282(2) 0.5853(4) 0.30954(16) 0.0223(8) Uani 1 1 d .
H52 H -0.0997 0.6183 0.2826 0.027 Uiso 1 1 calc R
C53 C -0.0955(2) 0.4688(4) 0.34878(14) 0.0158(7) Uani 1 1 d .
C54 C -0.1526(2) 0.4444(4) 0.38108(14) 0.0162(7) Uani 1 1 d .
C55 C -0.1330(2) 0.3359(4) 0.42477(15) 0.0173(7) Uani 1 1 d .
C56 C -0.1828(2) 0.3047(4) 0.46209(15) 0.0238(8) Uani 1 1 d .
H56 H -0.2386 0.3469 0.4570 0.029 Uiso 1 1 calc R
C57 C -0.1496(3) 0.2119(5) 0.50627(17) 0.0276(9) Uani 1 1 d .
H57 H -0.1832 0.1865 0.5314 0.033 Uiso 1 1 calc R
C58 C -0.0670(3) 0.1556(5) 0.51389(15) 0.0243(8) Uani 1 1 d .
H58 H -0.0423 0.0958 0.5454 0.029 Uiso 1 1 calc R
C59 C -0.0201(2) 0.1874(4) 0.47489(14) 0.0193(7) Uani 1 1 d .
C60 C 0.0716(2) 0.1384(5) 0.48374(16) 0.0251(9) Uani 1 1 d .
H60A H 0.0730 0.0327 0.4754 0.038 Uiso 1 1 calc R
H60B H 0.1030 0.1560 0.5226 0.038 Uiso 1 1 calc R
H60C H 0.0988 0.1945 0.4590 0.038 Uiso 1 1 calc R
Pt4 Pt 0.495700(8) -0.296577(12) 0.121909(5) 0.01134(3) Uani 1 1 d .
S7 S 0.25631(6) -0.50130(10) 0.14477(4) 0.01741(17) Uani 1 1 d .
S8 S 0.66802(6) -0.37659(10) 0.01030(4) 0.01814(18) Uani 1 1 d .
N7 N 0.45976(19) -0.2370(3) 0.19614(12) 0.0135(6) Uani 1 1 d .
N8 N 0.5702(2) -0.1096(4) 0.10685(12) 0.0146(6) Uani 1 1 d .
C61 C 0.2858(2) -0.6052(4) 0.09477(15) 0.0192(7) Uani 1 1 d .
H61 H 0.2522 -0.6848 0.0755 0.023 Uiso 1 1 calc R
C62 C 0.3626(2) -0.5613(4) 0.08558(15) 0.0170(7) Uani 1 1 d .
H62 H 0.3879 -0.6069 0.0591 0.020 Uiso 1 1 calc R
C63 C 0.4013(2) -0.4391(4) 0.12016(14) 0.0137(7) Uani 1 1 d .
C64 C 0.3489(2) -0.3962(4) 0.15374(14) 0.0135(7) Uani 1 1 d .
C65 C 0.3793(2) -0.2866(4) 0.19637(13) 0.0132(6) Uani 1 1 d .
C66 C 0.3384(2) -0.2410(4) 0.23633(15) 0.0177(8) Uani 1 1 d .
H66 H 0.2813 -0.2725 0.2349 0.021 Uiso 1 1 calc R
C67 C 0.3828(2) -0.1479(4) 0.27870(14) 0.0177(7) Uani 1 1 d .
H67 H 0.3550 -0.1094 0.3052 0.021 Uiso 1 1 calc R
C68 C 0.4676(2) -0.1121(4) 0.28184(14) 0.0174(7) Uani 1 1 d .
H68 H 0.4999 -0.0550 0.3122 0.021 Uiso 1 1 calc R
C69 C 0.5057(2) -0.1596(4) 0.24055(14) 0.0162(7) Uani 1 1 d .
C70 C 0.5995(2) -0.1332(5) 0.24526(16) 0.0231(8) Uani 1 1 d .
H70A H 0.6225 -0.2139 0.2269 0.035 Uiso 1 1 calc R
H70B H 0.6311 -0.1294 0.2847 0.035 Uiso 1 1 calc R
H70C H 0.6066 -0.0391 0.2273 0.035 Uiso 1 1 calc R
C71 C 0.6020(2) -0.5294(4) 0.00390(14) 0.0180(7) Uani 1 1 d .
H71 H 0.6068 -0.6134 -0.0181 0.022 Uiso 1 1 calc R
C72 C 0.5421(2) -0.5164(4) 0.03393(14) 0.0170(7) Uani 1 1 d .
H72 H 0.5011 -0.5915 0.0351 0.020 Uiso 1 1 calc R
C73 C 0.5464(2) -0.3797(4) 0.06350(14) 0.0145(7) Uani 1 1 d .
C74 C 0.6123(2) -0.2946(5) 0.05384(13) 0.0155(7) Uani 1 1 d .
C75 C 0.6259(2) -0.1452(4) 0.07513(14) 0.0149(7) Uani 1 1 d .
C76 C 0.6808(2) -0.0412(4) 0.06108(15) 0.0207(8) Uani 1 1 d .
H76 H 0.7220 -0.0699 0.0415 0.025 Uiso 1 1 calc R
C77 C 0.6742(2) 0.1047(4) 0.07629(15) 0.0210(8) Uani 1 1 d .
H77 H 0.7120 0.1776 0.0681 0.025 Uiso 1 1 calc R
C78 C 0.6123(2) 0.1431(4) 0.10341(15) 0.0193(7) Uani 1 1 d .
H78 H 0.6051 0.2437 0.1123 0.023 Uiso 1 1 calc R
C79 C 0.5607(2) 0.0355(4) 0.11768(14) 0.0156(7) Uani 1 1 d .
C80 C 0.4878(2) 0.0812(4) 0.14221(15) 0.0194(7) Uani 1 1 d .
H80A H 0.4492 -0.0032 0.1417 0.029 Uiso 1 1 calc R
H80B H 0.4554 0.1623 0.1202 0.029 Uiso 1 1 calc R
H80C H 0.5114 0.1141 0.1807 0.029 Uiso 1 1 calc R

loop_
_atom_site_aniso_label
_atom_site_aniso_U_11
_atom_site_aniso_U_22
_atom_site_aniso_U_33
_atom_site_aniso_U_23
_atom_site_aniso_U_13
_atom_site_aniso_U_12
Pt1 0.01143(6) 0.01288(7) 0.01321(5) 0.00021(5) 0.00302(4) 0.00073(5)
S1 0.0165(4) 0.0273(5) 0.0211(4) 0.0009(4) 0.0078(3) -0.0016(4)
S2 0.0150(4) 0.0247(5) 0.0264(4) -0.0065(4) 0.0061(3) 0.0034(4)
N1 0.0175(15) 0.0141(16) 0.0125(12) 0.0011(11) 0.0024(11) 0.0014(12)
N2 0.0210(16) 0.0148(15) 0.0147(13) 0.0007(11) 0.0041(11) -0.0016(12)
C1 0.024(2) 0.0205(18) 0.0258(18) 0.0013(15) 0.0086(15) 0.0006(16)
C2 0.0210(19) 0.0180(18) 0.0179(15) -0.0024(14) 0.0076(13) 0.0010(14)
C3 0.0140(17) 0.0163(18) 0.0165(15) -0.0017(14) 0.0033(13) -0.0034(14)
C4 0.0182(18) 0.022(2) 0.0157(15) -0.0013(14) 0.0050(13) -0.0026(15)
C5 0.0171(17) 0.0220(19) 0.0122(13) -0.0006(16) 0.0026(11) 0.0008(16)
C6 0.0184(19) 0.033(2) 0.0145(15) 0.0025(15) 0.0054(13) 0.0064(16)
C7 0.030(2) 0.033(2) 0.0171(17) 0.0054(16) 0.0058(15) 0.0178(19)
C8 0.037(2) 0.0188(19) 0.0177(17) 0.0002(15) 0.0036(16) 0.0099(17)
C9 0.024(2) 0.0177(19) 0.0161(15) -0.0014(14) 0.0024(14) 0.0040(15)
C10 0.024(2) 0.018(2) 0.032(2) 0.0039(17) 0.0024(16) 0.0002(16)
C11 0.0210(19) 0.0229(19) 0.0258(18) -0.0019(15) 0.0018(15) 0.0047(15)
C12 0.0179(18) 0.0178(17) 0.0207(16) 0.0026(15) 0.0040(13) 0.0037(14)
C13 0.0149(17) 0.0161(16) 0.0117(14) -0.0017(13) 0.0014(12) -0.0002(13)
C14 0.0150(17) 0.0161(16) 0.0152(15) -0.0033(13) 0.0029(12) 0.0002(13)
C15 0.0196(17) 0.0147(17) 0.0197(15) -0.0075(15) 0.0103(12) -0.0041(15)
C16 0.0251(19) 0.0268(19) 0.0219(17) -0.0080(16) 0.0140(14) -0.0096(16)
C17 0.039(2) 0.028(2) 0.0236(17) -0.0032(18) 0.0162(16) -0.013(2)
C18 0.044(3) 0.025(2) 0.0145(16) 0.0022(15) 0.0082(16) -0.0113(19)
C19 0.030(2) 0.0156(17) 0.0171(15) -0.0003(14) 0.0060(14) -0.0024(16)
C20 0.030(2) 0.034(2) 0.0251(19) 0.0089(18) 0.0035(17) 0.0048(19)
Pt2 0.01127(6) 0.01236(7) 0.01425(5) 0.00053(5) 0.00193(4) -0.00216(5)
S3 0.0124(4) 0.0204(4) 0.0193(4) 0.0037(3) 0.0014(3) -0.0043(3)
S4 0.0187(5) 0.0352(5) 0.0203(4) -0.0034(4) 0.0083(3) 0.0003(4)
N3 0.0128(14) 0.0136(14) 0.0149(12) 0.0017(12) 0.0027(10) 0.0013(12)
N4 0.0141(15) 0.0159(16) 0.0161(13) 0.0018(12) 0.0007(11) -0.0058(12)
C21 0.023(2) 0.0149(17) 0.0195(16) 0.0005(14) -0.0013(14) -0.0053(15)
C22 0.0184(18) 0.0159(16) 0.0164(15) -0.0006(13) 0.0012(13) 0.0005(14)
C23 0.0166(17) 0.0131(16) 0.0114(13) 0.0038(13) 0.0001(12) -0.0006(13)
C24 0.0112(16) 0.0173(17) 0.0178(16) 0.0054(14) 0.0013(12) -0.0014(13)
C25 0.0150(17) 0.0162(18) 0.0179(16) 0.0058(13) 0.0022(13) 0.0014(13)
C26 0.0143(16) 0.0226(18) 0.0208(16) -0.0010(16) 0.0063(12) 0.0030(15)
C27 0.025(2) 0.0185(17) 0.0187(17) -0.0013(14) 0.0065(14) 0.0050(15)
C28 0.023(2) 0.0179(17) 0.0202(17) -0.0020(14) 0.0041(14) -0.0005(15)
C29 0.0156(17) 0.0178(17) 0.0174(16) -0.0013(13) 0.0020(13) -0.0022(14)
C30 0.019(2) 0.030(2) 0.0222(18) -0.0076(16) 0.0041(15) -0.0049(17)
C31 0.025(2) 0.024(2) 0.0219(17) -0.0017(16) 0.0049(15) -0.0001(16)
C32 0.0192(19) 0.0193(18) 0.0206(16) -0.0009(14) 0.0060(14) 0.0022(15)
C33 0.0164(18) 0.0198(18) 0.0105(14) 0.0060(14) -0.0005(12) 0.0007(14)
C34 0.0159(17) 0.023(2) 0.0144(14) -0.0011(14) 0.0032(12) 0.0000(15)
C35 0.0151(16) 0.026(2) 0.0127(14) 0.0033(16) 0.0023(11) -0.0066(16)
C36 0.022(2) 0.036(2) 0.0138(16) -0.0004(15) 0.0063(14) -0.0099(17)
C37 0.031(2) 0.037(2) 0.0165(16) 0.0021(16) 0.0060(15) -0.0201(19)
C38 0.030(2) 0.024(2) 0.0200(17) 0.0006(16) 0.0016(15) -0.0157(17)
C39 0.024(2) 0.0192(19) 0.0195(17) 0.0031(15) -0.0002(15) -0.0039(16)
C40 0.026(2) 0.0169(19) 0.034(2) -0.0008(17) 0.0002(17) -0.0040(17)
Pt3 0.01071(6) 0.01293(7) 0.01246(5) 0.00040(5) 0.00320(4) 0.00092(5)
S5 0.0189(4) 0.0211(4) 0.0189(4) 0.0013(3) 0.0092(3) -0.0026(3)
S6 0.0179(5) 0.0232(5) 0.0312(5) -0.0074(4) 0.0055(4) 0.0070(4)
N5 0.0125(15) 0.0148(15) 0.0138(13) 0.0013(12) 0.0032(11) 0.0003(12)
N6 0.0146(14) 0.0140(14) 0.0139(12) -0.0020(11) 0.0051(10) -0.0018(11)
C41 0.026(2) 0.0178(17) 0.0202(16) 0.0030(14) 0.0092(14) -0.0032(15)
C42 0.025(2) 0.0132(16) 0.0150(15) -0.0013(13) 0.0073(13) -0.0001(14)
C43 0.0194(18) 0.0172(18) 0.0114(14) -0.0008(13) 0.0032(12) -0.0015(14)
C44 0.0140(16) 0.0196(18) 0.0137(13) -0.0016(15) 0.0065(11) -0.0018(15)
C45 0.0142(17) 0.0194(19) 0.0135(14) 0.0004(13) 0.0039(12) -0.0010(14)
C46 0.0153(18) 0.0232(19) 0.0184(16) 0.0017(15) 0.0078(13) 0.0045(15)
C47 0.0191(19) 0.0206(19) 0.0236(17) 0.0014(15) 0.0080(14) 0.0075(15)
C48 0.0205(19) 0.0143(16) 0.0177(15) -0.0004(13) 0.0046(13) 0.0019(14)
C49 0.0143(18) 0.0194(18) 0.0156(15) 0.0029(14) 0.0030(13) 0.0014(14)
C50 0.0177(19) 0.023(2) 0.0243(17) 0.0033(15) 0.0076(14) -0.0012(16)
C51 0.024(2) 0.0189(18) 0.0278(19) 0.0024(15) 0.0016(15) 0.0053(15)
C52 0.021(2) 0.0206(18) 0.0239(17) 0.0020(15) 0.0032(14) 0.0021(15)
C53 0.0172(18) 0.0151(16) 0.0151(15) -0.0050(13) 0.0042(13) -0.0003(14)
C54 0.0164(18) 0.0134(16) 0.0181(15) -0.0048(13) 0.0035(13) 0.0019(13)
C55 0.0178(17) 0.0173(18) 0.0179(15) -0.0049(14) 0.0063(13) -0.0032(14)
C56 0.0233(19) 0.025(2) 0.0275(17) -0.0106(17) 0.0154(14) -0.0064(17)
C57 0.034(2) 0.027(2) 0.0275(19) -0.0085(18) 0.0178(16) -0.0123(19)
C58 0.032(2) 0.026(2) 0.0172(16) -0.0019(15) 0.0096(15) -0.0063(17)
C59 0.0236(18) 0.0193(18) 0.0161(15) -0.0010(15) 0.0069(13) -0.0047(16)
C60 0.020(2) 0.031(2) 0.0223(18) 0.0101(16) 0.0018(14) 0.0008(16)
Pt4 0.01027(6) 0.01109(7) 0.01286(5) -0.00047(5) 0.00335(4) -0.00075(5)
S7 0.0145(4) 0.0186(4) 0.0197(4) 0.0018(3) 0.0055(3) -0.0045(3)
S8 0.0191(4) 0.0203(4) 0.0174(4) -0.0008(3) 0.0089(3) 0.0009(3)
N7 0.0124(14) 0.0135(14) 0.0139(12) -0.0005(11) 0.0018(10) -0.0010(11)
N8 0.0124(15) 0.0167(16) 0.0139(12) -0.0003(12) 0.0020(10) 0.0007(12)
C61 0.0227(19) 0.0143(16) 0.0211(16) -0.0023(13) 0.0065(14) -0.0030(14)
C62 0.0171(17) 0.0146(16) 0.0202(16) -0.0016(14) 0.0066(13) -0.0024(14)
C63 0.0129(16) 0.0150(16) 0.0125(14) 0.0013(13) 0.0022(12) -0.0002(13)
C64 0.0105(16) 0.0146(16) 0.0152(15) 0.0020(13) 0.0032(12) -0.0008(13)
C65 0.0136(15) 0.0128(15) 0.0135(13) 0.0022(13) 0.0041(11) 0.0017(13)
C66 0.0146(17) 0.0195(19) 0.0198(16) 0.0006(14) 0.0057(13) -0.0022(14)
C67 0.0217(19) 0.0159(16) 0.0177(15) -0.0006(13) 0.0091(13) 0.0028(14)
C68 0.0187(18) 0.0179(17) 0.0150(15) -0.0037(13) 0.0034(13) -0.0013(14)
C69 0.0166(17) 0.0160(17) 0.0152(14) -0.0025(13) 0.0030(12) -0.0016(14)
C70 0.0130(18) 0.033(2) 0.0221(17) -0.0066(16) 0.0023(14) -0.0044(16)
C71 0.0217(19) 0.0136(16) 0.0174(15) -0.0027(13) 0.0026(13) 0.0014(14)
C72 0.0182(18) 0.0157(17) 0.0174(15) -0.0014(14) 0.0049(13) -0.0010(14)
C73 0.0153(17) 0.0136(17) 0.0138(15) 0.0014(13) 0.0019(12) -0.0005(13)
C74 0.0137(16) 0.0198(18) 0.0136(14) -0.0018(15) 0.0042(11) 0.0036(15)
C75 0.0114(16) 0.0182(18) 0.0150(14) 0.0002(13) 0.0029(12) -0.0014(13)
C76 0.0187(19) 0.026(2) 0.0190(16) -0.0001(15) 0.0072(14) -0.0032(15)
C77 0.0212(19) 0.0215(19) 0.0217(17) 0.0019(15) 0.0081(14) -0.0104(15)
C78 0.0191(19) 0.0155(17) 0.0221(17) -0.0030(14) 0.0029(14) -0.0043(14)
C79 0.0133(17) 0.0154(17) 0.0161(15) -0.0007(13) -0.0001(12) -0.0004(14)
C80 0.0177(18) 0.0172(18) 0.0235(17) -0.0010(15) 0.0054(14) 0.0013(14)

loop_
_atom_type_symbol
_atom_type_description
_atom_type_scat_dispersion_real
_atom_type_scat_dispersion_imag
_atom_type_scat_source
C C 0.0033 0.0016 'International Tables Vol C Tables 4.2.6.8 and 6.1.1.4'
H H 0.0000 0.0000 'International Tables Vol C Tables 4.2.6.8 and 6.1.1.4'
N N 0.0061 0.0033 'International Tables Vol C Tables 4.2.6.8 and 6.1.1.4'
S S 0.1246 0.1234 'International Tables Vol C Tables 4.2.6.8 and 6.1.1.4'
Pt Pt -1.7033 8.3905 'International Tables Vol C Tables 4.2.6.8 and 6.1.1.4'

loop_
_geom_angle_atom_site_label_1
_geom_angle_atom_site_label_2
_geom_angle_atom_site_label_3
_geom_angle
C13 Pt1 C3 99.41(16)
C13 Pt1 N1 167.58(12)
C3 Pt1 N1 79.62(15)
C13 Pt1 N2 79.44(13)
C3 Pt1 N2 163.57(13)
N1 Pt1 N2 105.01(12)
C1 S1 C4 90.16(19)
C11 S2 C14 90.36(18)
C9 N1 C5 117.8(4)
C9 N1 Pt1 129.3(3)
C5 N1 Pt1 112.8(3)
C19 N2 C15 118.3(3)
C19 N2 Pt1 129.1(3)
C15 N2 Pt1 112.4(2)
C2 C1 S1 112.9(3)
C1 C2 C3 113.4(3)
C4 C3 C2 110.0(3)
C4 C3 Pt1 112.3(3)
C2 C3 Pt1 136.3(3)
C3 C4 C5 120.9(3)
C3 C4 S1 113.6(3)
C5 C4 S1 125.2(3)
N1 C5 C6 122.5(4)
N1 C5 C4 110.7(3)
C6 C5 C4 126.7(3)
C7 C6 C5 117.7(4)
C8 C7 C6 119.7(4)
C7 C8 C9 120.9(4)
N1 C9 C8 120.2(4)
N1 C9 C10 118.1(4)
C8 C9 C10 121.7(4)
C12 C11 S2 112.6(3)
C11 C12 C13 114.2(3)
C14 C13 C12 109.0(3)
C14 C13 Pt1 113.5(3)
C12 C13 Pt1 136.7(3)
C13 C14 C15 121.0(3)
C13 C14 S2 113.7(3)
C15 C14 S2 125.2(3)
N2 C15 C16 122.0(4)
N2 C15 C14 112.0(3)
C16 C15 C14 125.9(4)
C17 C16 C15 118.7(4)
C18 C17 C16 119.4(4)
C17 C18 C19 120.3(4)
N2 C19 C18 120.6(4)
N2 C19 C20 119.0(3)
C18 C19 C20 120.3(4)
C23 Pt2 C33 100.59(16)
C23 Pt2 N4 168.60(12)
C33 Pt2 N4 80.41(15)
C23 Pt2 N3 79.47(13)
C33 Pt2 N3 164.06(12)
N4 Pt2 N3 102.72(12)
C21 S3 C24 90.39(19)
C31 S4 C34 90.79(19)
C29 N3 C25 118.9(3)
C29 N3 Pt2 128.1(2)
C25 N3 Pt2 112.9(2)
C39 N4 C35 119.2(4)
C39 N4 Pt2 129.1(3)
C35 N4 Pt2 111.6(3)
C22 C21 S3 112.5(3)
C21 C22 C23 114.6(3)
C24 C23 C22 108.5(3)
C24 C23 Pt2 113.0(3)
C22 C23 Pt2 138.1(3)
C23 C24 C25 119.9(3)
C23 C24 S3 114.0(3)
C25 C24 S3 125.4(3)
N3 C25 C26 121.8(3)
N3 C25 C24 111.6(3)
C26 C25 C24 126.2(3)
C27 C26 C25 118.5(3)
C28 C27 C26 119.3(3)
C27 C28 C29 120.4(3)
N3 C29 C28 120.3(3)
N3 C29 C30 118.7(3)
C28 C29 C30 120.8(3)
C32 C31 S4 112.1(3)
C31 C32 C33 114.4(4)
C34 C33 C32 109.9(3)
C34 C33 Pt2 110.7(3)
C32 C33 Pt2 137.7(3)
C33 C34 C35 121.0(3)
C33 C34 S4 112.8(3)
C35 C34 S4 126.0(3)
N4 C35 C36 121.2(4)
N4 C35 C34 111.8(3)
C36 C35 C34 126.9(4)
C35 C36 C37 119.2(4)
C36 C37 C38 118.9(4)
C37 C38 C39 119.4(4)
N4 C39 C38 120.8(4)
N4 C39 C40 119.1(4)
C38 C39 C40 120.1(4)
C53 Pt3 C43 99.81(15)
C53 Pt3 N6 79.44(13)
C43 Pt3 N6 167.22(13)
C53 Pt3 N5 164.79(12)
C43 Pt3 N5 79.58(14)
N6 Pt3 N5 104.52(11)
C41 S5 C44 90.31(18)
C51 S6 C54 90.17(18)
C49 N5 C45 118.3(3)
C49 N5 Pt3 128.9(3)
C45 N5 Pt3 112.0(3)
C59 N6 C55 119.1(3)
C59 N6 Pt3 129.1(2)
C55 N6 Pt3 111.7(2)
C42 C41 S5 112.6(3)
C41 C42 C43 113.7(3)
C44 C43 C42 109.1(3)
C44 C43 Pt3 113.4(3)
C42 C43 Pt3 136.6(3)
C43 C44 C45 119.7(3)
C43 C44 S5 114.2(3)
C45 C44 S5 125.6(3)
N5 C45 C46 121.6(3)
N5 C45 C44 112.6(3)
C46 C45 C44 125.4(3)
C47 C46 C45 119.1(3)
C48 C47 C46 118.4(3)
C47 C48 C49 120.1(3)
N5 C49 C48 121.7(3)
N5 C49 C50 119.1(3)
C48 C49 C50 119.0(4)
C52 C51 S6 113.0(3)
C51 C52 C53 113.3(4)
C54 C53 C52 109.3(3)
C54 C53 Pt3 113.3(3)
C52 C53 Pt3 136.1(3)
C53 C54 C55 120.0(3)
C53 C54 S6 114.2(3)
C55 C54 S6 125.7(3)
N6 C55 C56 121.2(4)
N6 C55 C54 112.7(3)
C56 C55 C54 126.0(4)
C57 C56 C55 118.9(4)
C56 C57 C58 119.6(4)
C57 C58 C59 119.6(4)
N6 C59 C58 120.7(4)
N6 C59 C60 118.0(3)
C58 C59 C60 121.3(3)
C63 Pt4 C73 100.99(15)
C63 Pt4 N7 79.04(13)
C73 Pt4 N7 168.03(13)
C63 Pt4 N8 163.85(12)
C73 Pt4 N8 79.75(14)
N7 Pt4 N8 103.61(12)
C61 S7 C64 90.49(17)
C71 S8 C74 89.93(18)
C69 N7 C65 118.9(3)
C69 N7 Pt4 128.6(2)
C65 N7 Pt4 112.6(2)
C79 N8 C75 117.7(3)
C79 N8 Pt4 129.0(3)
C75 N8 Pt4 112.7(2)
C62 C61 S7 112.8(3)
C61 C62 C63 113.1(3)
C64 C63 C62 109.9(3)
C64 C63 Pt4 112.5(3)
C62 C63 Pt4 136.3(3)
C63 C64 C65 119.6(3)
C63 C64 S7 113.7(3)
C65 C64 S7 126.2(3)
N7 C65 C66 121.7(3)
N7 C65 C64 111.3(3)
C66 C65 C64 126.8(3)
C65 C66 C67 118.6(3)
C68 C67 C66 119.3(3)
C67 C68 C69 119.9(3)
N7 C69 C68 120.8(3)
N7 C69 C70 118.1(3)
C68 C69 C70 121.0(3)
C72 C71 S8 112.5(3)
C71 C72 C73 114.0(3)
C74 C73 C72 109.4(3)
C74 C73 Pt4 113.1(3)
C72 C73 Pt4 136.7(3)
C73 C74 C75 120.6(3)
C73 C74 S8 114.2(3)
C75 C74 S8 125.0(3)
N8 C75 C76 122.1(3)
N8 C75 C74 111.7(3)
C76 C75 C74 125.8(3)
C77 C76 C75 118.6(3)
C78 C77 C76 119.2(3)
C77 C78 C79 120.1(3)
N8 C79 C78 121.7(3)
N8 C79 C80 119.0(3)
C78 C79 C80 119.2(3)

loop_
_geom_bond_atom_site_label_1
_geom_bond_atom_site_label_2
_geom_bond_distance
Pt1 C13 1.974(4)
Pt1 C3 1.980(4)
Pt1 N1 2.139(3)
Pt1 N2 2.179(3)
S1 C1 1.712(4)
S1 C4 1.740(4)
S2 C11 1.709(4)
S2 C14 1.732(4)
N1 C9 1.364(5)
N1 C5 1.371(5)
N2 C19 1.361(5)
N2 C15 1.366(5)
C1 C2 1.366(5)
C2 C3 1.433(5)
C3 C4 1.373(5)
C4 C5 1.447(5)
C5 C6 1.384(5)
C6 C7 1.382(6)
C7 C8 1.371(6)
C8 C9 1.375(6)
C9 C10 1.488(6)
C11 C12 1.355(5)
C12 C13 1.432(5)
C13 C14 1.383(5)
C14 C15 1.434(5)
C15 C16 1.389(5)
C16 C17 1.377(6)
C17 C18 1.375(6)
C18 C19 1.388(5)
C19 C20 1.490(6)
Pt2 C23 1.978(4)
Pt2 C33 1.987(4)
Pt2 N4 2.145(3)
Pt2 N3 2.153(3)
S3 C21 1.712(4)
S3 C24 1.723(4)
S4 C31 1.717(4)
S4 C34 1.738(4)
N3 C29 1.358(4)
N3 C25 1.368(4)
N4 C39 1.333(5)
N4 C35 1.376(5)
C21 C22 1.358(5)
C22 C23 1.428(5)
C23 C24 1.395(5)
C24 C25 1.443(5)
C25 C26 1.393(5)
C26 C27 1.390(5)
C27 C28 1.377(5)
C28 C29 1.396(5)
C29 C30 1.486(5)
C31 C32 1.370(5)
C32 C33 1.417(5)
C33 C34 1.398(5)
C34 C35 1.438(5)
C35 C36 1.378(5)
C36 C37 1.383(6)
C37 C38 1.393(6)
C38 C39 1.401(5)
C39 C40 1.494(6)
Pt3 C53 1.980(4)
Pt3 C43 1.981(4)
Pt3 N6 2.164(3)
Pt3 N5 2.165(3)
S5 C41 1.716(4)
S5 C44 1.723(3)
S6 C51 1.712(4)
S6 C54 1.723(4)
N5 C49 1.329(5)
N5 C45 1.371(5)
N6 C59 1.347(5)
N6 C55 1.365(5)
C41 C42 1.361(5)
C42 C43 1.438(5)
C43 C44 1.380(5)
C44 C45 1.443(5)
C45 C46 1.389(5)
C46 C47 1.385(5)
C47 C48 1.382(5)
C48 C49 1.392(5)
C49 C50 1.511(5)
C51 C52 1.360(5)
C52 C53 1.438(5)
C53 C54 1.378(5)
C54 C55 1.436(5)
C55 C56 1.396(5)
C56 C57 1.374(6)
C57 C58 1.385(6)
C58 C59 1.398(5)
C59 C60 1.493(5)
Pt4 C63 1.978(4)
Pt4 C73 1.981(4)
Pt4 N7 2.135(3)
Pt4 N8 2.156(3)
S7 C61 1.716(4)
S7 C64 1.726(4)
S8 C71 1.722(4)
S8 C74 1.734(3)
N7 C69 1.352(4)
N7 C65 1.366(4)
N8 C79 1.355(5)
N8 C75 1.370(4)
C61 C62 1.366(5)
C62 C63 1.438(5)
C63 C64 1.381(5)
C64 C65 1.440(5)
C65 C66 1.383(5)
C66 C67 1.391(5)
C67 C68 1.378(5)
C68 C69 1.388(5)
C69 C70 1.497(5)
C71 C72 1.362(5)
C72 C73 1.430(5)
C73 C74 1.376(5)
C74 C75 1.446(5)
C75 C76 1.390(5)
C76 C77 1.384(5)
C77 C78 1.378(5)
C78 C79 1.380(5)
C79 C80 1.505(5)
